data_4503109
loop_
_publ_author_name
'Janjic, Nikolina'
'Peli, Giulia'
'Garlaschelli, Luigi'
'Sironi, Angelo'
'Macchi, Piero'

_publ_section_title
;
 Synthesis and Solid-State Behavior of Host--Guest Carbonyl Rh(I) Polymers
 Assembled through Bidentate Phosphine Ligands
;
_journal_issue 3
_journal_name_full 'Crystal Growth &amp; Design'
_journal_page_first 854
_journal_paper_doi 10.1021/cg070426q
_journal_volume 8
_journal_year 2008
_chemical_formula_sum 'C65 H70 Cl8 O2 P4 Rh2'
_chemical_formula_weight 1496.51
_chemical_name_systematic
;
 ?
;
_space_group_IT_number 2
_symmetry_space_group_name_Hall '-P 1'
_symmetry_space_group_name_H-M 'P -1'
_atom_sites_solution_hydrogens geom
_atom_sites_solution_primary direct
_atom_sites_solution_secondary difmap
_audit_creation_date 2007-05-08T15:58:56-00:00
_audit_creation_method 'WinGX routine CIF_UPDATE'
_cell_angle_alpha 73.200(3)
_cell_angle_beta 89.465(3)
_cell_angle_gamma 77.158(3)
_cell_formula_units_Z 1
_cell_length_a 9.1861(14)
_cell_length_b 11.6690(18)
_cell_length_c 16.746(3)
_cell_measurement_temperature 293(2)
_cell_volume 1672.5(5)
_computing_structure_refinement 'SHELXL-97 (Sheldrick, 1997)'
_diffrn_ambient_temperature 293(2)
_diffrn_measured_fraction_theta_full 0.902
_diffrn_measured_fraction_theta_max 0.902
_diffrn_radiation_monochromator graphite
_diffrn_radiation_type MoK\a
_diffrn_radiation_wavelength 0.71069
_diffrn_reflns_av_R_equivalents 0.0268
_diffrn_reflns_av_unetI/netI 0.0384
_diffrn_reflns_limit_h_max 14
_diffrn_reflns_limit_h_min -13
_diffrn_reflns_limit_k_max 17
_diffrn_reflns_limit_k_min -15
_diffrn_reflns_limit_l_max 24
_diffrn_reflns_limit_l_min -25
_diffrn_reflns_number 25533
_diffrn_reflns_theta_full 33.1
_diffrn_reflns_theta_max 33.1
_diffrn_reflns_theta_min 1.27
_exptl_absorpt_coefficient_mu 0.951
_exptl_absorpt_correction_T_max 0.7459
_exptl_absorpt_correction_T_min 0.7431
_exptl_absorpt_correction_type sphere
_exptl_absorpt_process_details
;
        Interpolation using  Int.Tab. Vol. C (1992) p. 523,Tab. 6.3.3.3
        for values of muR in the range 0-2.5, and Int.Tab. Vol.II (1959)
        p.302; Table 5.3.6 B for muR in the range 2.6-10.0.
The interpolation procedure of C.W.Dwiggins Jr (Acta Cryst.(1975)
        A31,146-148) is used with some modification.
;
_exptl_crystal_density_diffrn 1.486
_exptl_crystal_density_method 'not measured'
_exptl_crystal_F_000 762
_refine_diff_density_max 1.743
_refine_diff_density_min -1.3
_refine_diff_density_rms 0.127
_refine_ls_extinction_method none
_refine_ls_goodness_of_fit_ref 1.059
_refine_ls_hydrogen_treatment constr
_refine_ls_matrix_type full
_refine_ls_number_parameters 368
_refine_ls_number_reflns 11463
_refine_ls_number_restraints 8
_refine_ls_restrained_S_all 1.062
_refine_ls_R_factor_all 0.065
_refine_ls_R_factor_gt 0.0461
_refine_ls_shift/su_max 0.003
_refine_ls_shift/su_mean 0
_refine_ls_structure_factor_coef Fsqd
_refine_ls_weighting_details 'calc w=1/[\s^2^(Fo^2^)+(0.0629P)^2^+3.4174P] where P=(Fo^2^+2Fc^2^)/3'
_refine_ls_weighting_scheme calc
_refine_ls_wR_factor_gt 0.1239
_refine_ls_wR_factor_ref 0.1383
_reflns_number_gt 9121
_reflns_number_total 11463
_reflns_threshold_expression >2sigma(I)
_cod_data_source_file cg070426q-file003.cif
_cod_data_source_block 1a
_cod_original_cell_volume 1672.6(4)
_cod_database_code 4503109

loop_
_symmetry_equiv_pos_as_xyz
'x, y, z'
'-x, -y, -z'

loop_
_atom_site_label
_atom_site_type_symbol
_atom_site_fract_x
_atom_site_fract_y
_atom_site_fract_z
_atom_site_U_iso_or_equiv
_atom_site_adp_type
_atom_site_occupancy
_atom_site_symmetry_multiplicity
_atom_site_calc_flag
_atom_site_refinement_flags
C1A C 0.0623(4) 0.4819(4) 0.36031(14) 0.0249(8) Uiso 0.732(4) 1 d PD
C1S C 0.359(2) 0.3696(13) 0.0718(7) 0.235(9) Uani 1 1 d .
H1S1 H 0.2536 0.4035 0.0561 0.282 Uiso 1 1 calc R
H1S2 H 0.4087 0.3612 0.0217 0.282 Uiso 1 1 calc R
C21 C -0.0333(4) 0.8111(3) 0.12210(17) 0.0255(5) Uani 1 1 d .
H21A H -0.135 0.8163 0.1036 0.031 Uiso 1 1 calc R
H21B H -0.0224 0.8939 0.1161 0.031 Uiso 1 1 calc R
C22 C 0.0758(4) 0.7538(3) 0.06739(18) 0.0291(6) Uani 1 1 d .
H22A H 0.17 0.7774 0.0703 0.035 Uiso 1 1 calc R
H22B H 0.0949 0.6649 0.0893 0.035 Uiso 1 1 calc R
C23 C 0.0190(4) 0.7919(3) -0.02211(19) 0.0339(7) Uani 1 1 d .
H23A H -0.01 0.8809 -0.0423 0.041 Uiso 1 1 calc R
H23B H -0.0694 0.7607 -0.0256 0.041 Uiso 1 1 calc R
C24 C 0.1347(4) 0.7453(4) -0.07854(19) 0.0338(7) Uani 1 1 d .
H24A H 0.2044 0.7985 -0.0919 0.041 Uiso 1 1 calc R
H24B H 0.1908 0.6634 -0.0483 0.041 Uiso 1 1 calc R
C25 C 0.0664(4) 0.7409(3) -0.15832(19) 0.0288(6) Uani 1 1 d .
H25A H -0.0001 0.8198 -0.1853 0.035 Uiso 1 1 calc R
H25B H 0.0074 0.6791 -0.1456 0.035 Uiso 1 1 calc R
C26 C -0.1850(3) 0.2894(3) 0.21809(17) 0.0243(5) Uani 1 1 d .
H26A H -0.2247 0.2176 0.243 0.029 Uiso 1 1 calc R
H26B H -0.2666 0.3548 0.1869 0.029 Uiso 1 1 calc R
C101 C -0.2518(3) 0.3300(2) 0.37757(17) 0.0198(5) Uani 1 1 d .
C102 C -0.2215(3) 0.3516(3) 0.45257(18) 0.0274(6) Uani 1 1 d .
H102 H -0.1281 0.3643 0.4633 0.033 Uiso 1 1 calc R
C103 C -0.3275(4) 0.3544(3) 0.51121(19) 0.0313(6) Uani 1 1 d .
H103 H -0.3046 0.3671 0.5615 0.038 Uiso 1 1 calc R
C104 C -0.4678(3) 0.3385(3) 0.4953(2) 0.0290(6) Uani 1 1 d .
H104 H -0.5401 0.3415 0.5343 0.035 Uiso 1 1 calc R
C105 C -0.4996(3) 0.3181(3) 0.4212(2) 0.0335(7) Uani 1 1 d .
H105 H -0.594 0.3076 0.4102 0.04 Uiso 1 1 calc R
C106 C -0.3928(3) 0.3132(3) 0.3629(2) 0.0287(6) Uani 1 1 d .
H106 H -0.4156 0.2985 0.3133 0.034 Uiso 1 1 calc R
C111 C 0.0409(3) 0.2052(2) 0.34730(16) 0.0203(5) Uani 1 1 d .
C112 C 0.0119(3) 0.0917(3) 0.38866(19) 0.0268(5) Uani 1 1 d .
H112 H -0.0863 0.0841 0.3961 0.032 Uiso 1 1 calc R
C113 C 0.1289(4) -0.0105(3) 0.4190(2) 0.0324(6) Uani 1 1 d .
H113 H 0.1088 -0.0864 0.4463 0.039 Uiso 1 1 calc R
C114 C 0.2748(4) 0.0000(3) 0.4088(2) 0.0331(7) Uani 1 1 d .
H114 H 0.353 -0.0682 0.4304 0.04 Uiso 1 1 calc R
C115 C 0.3047(4) 0.1120(3) 0.3665(2) 0.0327(7) Uani 1 1 d .
H115 H 0.4031 0.1189 0.3588 0.039 Uiso 1 1 calc R
C116 C 0.1882(3) 0.2143(3) 0.33557(19) 0.0257(5) Uani 1 1 d .
H116 H 0.2089 0.2894 0.3068 0.031 Uiso 1 1 calc R
C201 C -0.1152(3) 0.8132(2) 0.28896(16) 0.0200(5) Uani 1 1 d .
C202 C -0.1058(3) 0.7696(3) 0.37579(18) 0.0277(6) Uani 1 1 d .
H202 H -0.0381 0.6964 0.4025 0.033 Uiso 1 1 calc R
C203 C -0.1955(4) 0.8334(3) 0.42287(19) 0.0306(6) Uani 1 1 d .
H203 H -0.1868 0.8039 0.4809 0.037 Uiso 1 1 calc R
C204 C -0.2981(3) 0.9412(3) 0.3837(2) 0.0289(6) Uani 1 1 d .
H204 H -0.3592 0.9839 0.4153 0.035 Uiso 1 1 calc R
C205 C -0.3098(3) 0.9851(3) 0.2980(2) 0.0273(6) Uani 1 1 d .
H205 H -0.3793 1.0574 0.2716 0.033 Uiso 1 1 calc R
C206 C -0.2184(3) 0.9222(3) 0.25049(18) 0.0246(5) Uani 1 1 d .
H206 H -0.2263 0.9531 0.1925 0.03 Uiso 1 1 calc R
C211 C 0.1896(3) 0.7299(3) 0.25311(17) 0.0218(5) Uani 1 1 d .
C212 C 0.2214(4) 0.8398(3) 0.2564(2) 0.0308(6) Uani 1 1 d .
H212 H 0.1437 0.908 0.2524 0.037 Uiso 1 1 calc R
C213 C 0.3675(4) 0.8478(4) 0.2654(2) 0.0387(8) Uani 1 1 d .
H213 H 0.3878 0.9216 0.2675 0.046 Uiso 1 1 calc R
C214 C 0.4833(4) 0.7480(4) 0.2713(2) 0.0393(8) Uani 1 1 d .
H214 H 0.5816 0.7542 0.277 0.047 Uiso 1 1 calc R
C215 C 0.4532(4) 0.6384(4) 0.2688(3) 0.0400(8) Uani 1 1 d .
H215 H 0.5315 0.5705 0.2731 0.048 Uiso 1 1 calc R
C216 C 0.3071(3) 0.6291(3) 0.2598(2) 0.0302(6) Uani 1 1 d .
H216 H 0.2877 0.5549 0.2583 0.036 Uiso 1 1 calc R
O1A O 0.1293(3) 0.4552(3) 0.42319(12) 0.0310(8) Uiso 0.732(4) 1 d PD
P1 P -0.11065(7) 0.33704(6) 0.30078(4) 0.01836(12) Uani 1 1 d .
P2 P 0.00032(8) 0.72066(6) 0.23134(4) 0.01898(13) Uani 1 1 d .
Cl1A Cl -0.20347(15) 0.58747(11) 0.13830(8) 0.0382(4) Uani 0.732(4) 1 d PD
Cl1B Cl 0.0895(3) 0.4720(2) 0.39507(11) 0.0255(8) Uani 0.268(4) 1 d PD
Cl1S Cl 0.4278(3) 0.4742(3) 0.10626(17) 0.1372(10) Uani 1 1 d .
Cl2S Cl 0.3785(3) 0.2308(3) 0.13852(18) 0.1457(11) Uani 1 1 d .
Rh1 Rh -0.04831(2) 0.526294(19) 0.263790(13) 0.01866(6) Uani 1 1 d D
C1B C -0.1506(13) 0.5644(14) 0.1649(4) 0.037(3) Uiso 0.268(4) 1 d PD
O1B O -0.2114(19) 0.5875(18) 0.1005(6) 0.088(6) Uiso 0.268(4) 1 d PD
Cl3S Cl 0.6181(10) 0.0393(8) 0.9935(5) 0.355(4) Uiso 1 1 d D
C2S C 0.5466(11) -0.0717(9) 1.0630(6) 0.056(2) Uiso 0.5 1 d PD
H2S1 H 0.6051 -0.1543 1.0692 0.067 Uiso 0.5 1 calc PR
H2S2 H 0.5335 -0.0578 1.1172 0.067 Uiso 0.5 1 calc PR

loop_
_atom_site_aniso_label
_atom_site_aniso_U_11
_atom_site_aniso_U_22
_atom_site_aniso_U_33
_atom_site_aniso_U_23
_atom_site_aniso_U_13
_atom_site_aniso_U_12
C1S 0.36(2) 0.234(15) 0.105(7) 0.059(8) -0.123(11) -0.195(15)
C21 0.0347(14) 0.0222(13) 0.0191(12) -0.0053(10) 0.0039(10) -0.0064(11)
C22 0.0349(15) 0.0335(16) 0.0191(12) -0.0079(11) 0.0052(11) -0.0079(12)
C23 0.0410(17) 0.0386(18) 0.0208(13) -0.0103(12) 0.0026(12) -0.0040(14)
C24 0.0357(16) 0.0454(19) 0.0217(13) -0.0142(13) 0.0024(11) -0.0064(14)
C25 0.0321(14) 0.0329(16) 0.0257(13) -0.0143(12) 0.0052(11) -0.0087(12)
C26 0.0274(13) 0.0273(14) 0.0223(12) -0.0112(10) 0.0022(10) -0.0096(11)
C101 0.0203(11) 0.0178(11) 0.0220(11) -0.0066(9) 0.0023(9) -0.0045(9)
C102 0.0241(12) 0.0374(16) 0.0238(13) -0.0113(12) 0.0014(10) -0.0106(11)
C103 0.0348(15) 0.0394(17) 0.0242(13) -0.0142(12) 0.0073(11) -0.0114(13)
C104 0.0281(13) 0.0284(15) 0.0301(14) -0.0094(12) 0.0095(11) -0.0052(11)
C105 0.0212(13) 0.0434(19) 0.0395(17) -0.0155(15) 0.0040(12) -0.0103(12)
C106 0.0248(13) 0.0381(17) 0.0289(14) -0.0160(12) 0.0029(11) -0.0106(12)
C111 0.0248(12) 0.0171(11) 0.0198(11) -0.0077(9) 0.0021(9) -0.0035(9)
C112 0.0304(14) 0.0224(13) 0.0279(13) -0.0068(11) 0.0029(11) -0.0075(11)
C113 0.0447(18) 0.0184(13) 0.0314(15) -0.0058(11) 0.0023(13) -0.0039(12)
C114 0.0373(16) 0.0243(15) 0.0336(16) -0.0122(12) -0.0017(12) 0.0064(12)
C115 0.0251(13) 0.0296(16) 0.0433(18) -0.0156(14) 0.0036(12) 0.0005(11)
C116 0.0228(12) 0.0237(13) 0.0319(14) -0.0112(11) 0.0053(10) -0.0044(10)
C201 0.0212(11) 0.0192(12) 0.0214(11) -0.0075(9) 0.0020(9) -0.0062(9)
C202 0.0293(14) 0.0276(14) 0.0234(13) -0.0088(11) 0.0006(10) 0.0009(11)
C203 0.0332(15) 0.0349(16) 0.0220(13) -0.0103(12) 0.0032(11) -0.0019(12)
C204 0.0226(12) 0.0340(16) 0.0347(15) -0.0186(13) 0.0055(11) -0.0053(11)
C205 0.0251(13) 0.0223(13) 0.0344(15) -0.0103(11) 0.0008(11) -0.0029(10)
C206 0.0279(13) 0.0211(13) 0.0238(12) -0.0052(10) 0.0013(10) -0.0052(10)
C211 0.0247(12) 0.0232(13) 0.0206(11) -0.0081(10) 0.0056(9) -0.0096(10)
C212 0.0317(14) 0.0294(15) 0.0384(16) -0.0175(13) 0.0087(12) -0.0115(12)
C213 0.0400(18) 0.044(2) 0.048(2) -0.0262(17) 0.0139(15) -0.0250(16)
C214 0.0278(15) 0.054(2) 0.0424(19) -0.0152(17) 0.0084(13) -0.0201(15)
C215 0.0248(14) 0.0372(18) 0.055(2) -0.0092(16) 0.0100(14) -0.0070(13)
C216 0.0264(13) 0.0273(15) 0.0384(16) -0.0098(12) 0.0095(12) -0.0097(11)
P1 0.0193(3) 0.0176(3) 0.0197(3) -0.0067(2) 0.0015(2) -0.0057(2)
P2 0.0228(3) 0.0176(3) 0.0180(3) -0.0063(2) 0.0031(2) -0.0063(2)
Cl1A 0.0481(7) 0.0297(6) 0.0346(7) 0.0001(5) -0.0148(5) -0.0162(5)
Cl1B 0.0288(14) 0.0234(13) 0.0247(15) -0.0050(11) -0.0037(11) -0.0096(10)
Cl1S 0.1143(16) 0.153(2) 0.1352(19) -0.0821(17) -0.0492(14) 0.0426(15)
Cl2S 0.124(2) 0.158(3) 0.1158(18) 0.0139(17) -0.0057(15) -0.0237(18)
Rh1 0.02008(10) 0.01725(10) 0.01991(10) -0.00631(7) 0.00162(6) -0.00577(7)

loop_
_atom_type_symbol
_atom_type_description
_atom_type_scat_dispersion_real
_atom_type_scat_dispersion_imag
_atom_type_scat_source
C C 0.0033 0.0016 'International Tables Vol C Tables 4.2.6.8 and 6.1.1.4'
H H 0 0 'International Tables Vol C Tables 4.2.6.8 and 6.1.1.4'
O O 0.0106 0.006 'International Tables Vol C Tables 4.2.6.8 and 6.1.1.4'
P P 0.1023 0.0942 'International Tables Vol C Tables 4.2.6.8 and 6.1.1.4'
Cl Cl 0.1484 0.1585 'International Tables Vol C Tables 4.2.6.8 and 6.1.1.4'
Rh Rh -1.1178 0.9187 'International Tables Vol C Tables 4.2.6.8 and 6.1.1.4'

loop_
_geom_angle_atom_site_label_1
_geom_angle_atom_site_label_2
_geom_angle_atom_site_label_3
_geom_angle
_geom_angle_site_symmetry_1
_geom_angle_site_symmetry_3
Cl1B C1A O1A 8.4(4) . .
Cl1B C1A Rh1 169.5(6) . .
O1A C1A Rh1 177.8(4) . .
Cl2S C1S Cl1S 116.4(5) . .
C22 C21 P2 111.1(2) . .
C23 C22 C21 113.0(3) . .
C22 C23 C24 112.9(3) . .
C25 C24 C23 113.2(3) . .
C24 C25 C26 111.9(3) . 2_565
C25 C26 P1 112.2(2) 2_565 .
C106 C101 C102 118.1(3) . .
C106 C101 P1 123.2(2) . .
C102 C101 P1 118.5(2) . .
C103 C102 C101 121.1(3) . .
C102 C103 C104 120.0(3) . .
C105 C104 C103 119.4(3) . .
C104 C105 C106 120.7(3) . .
C105 C106 C101 120.6(3) . .
C112 C111 C116 119.0(3) . .
C112 C111 P1 120.8(2) . .
C116 C111 P1 119.9(2) . .
C113 C112 C111 120.3(3) . .
C114 C113 C112 120.3(3) . .
C113 C114 C115 119.9(3) . .
C114 C115 C116 120.1(3) . .
C115 C116 C111 120.4(3) . .
C206 C201 C202 118.4(3) . .
C206 C201 P2 123.2(2) . .
C202 C201 P2 118.4(2) . .
C203 C202 C201 121.0(3) . .
C204 C203 C202 120.0(3) . .
C205 C204 C203 119.8(3) . .
C204 C205 C206 120.4(3) . .
C205 C206 C201 120.5(3) . .
C216 C211 C212 118.8(3) . .
C216 C211 P2 119.8(2) . .
C212 C211 P2 121.2(2) . .
C213 C212 C211 120.3(3) . .
C214 C213 C212 120.6(3) . .
C213 C214 C215 119.7(3) . .
C214 C215 C216 120.3(3) . .
C215 C216 C211 120.3(3) . .
Cl1B O1A C1A 9.1(4) . .
C111 P1 C101 104.82(12) . .
C111 P1 C26 101.25(13) . .
C101 P1 C26 104.74(13) . .
C111 P1 Rh1 115.82(9) . .
C101 P1 Rh1 111.17(9) . .
C26 P1 Rh1 117.60(10) . .
C211 P2 C201 104.60(12) . .
C211 P2 C21 101.67(14) . .
C201 P2 C21 105.48(13) . .
C211 P2 Rh1 117.27(10) . .
C201 P2 Rh1 110.81(9) . .
C21 P2 Rh1 115.71(10) . .
C1B Cl1A O1B 133(2) . .
C1B Cl1A Rh1 16.3(12) . .
O1B Cl1A Rh1 148.8(16) . .
O1A Cl1B C1A 162.6(9) . .
O1A Cl1B Rh1 170.4(6) . .
C1A Cl1B Rh1 7.9(5) . .
C1A Rh1 C1B 176.5(5) . .
C1A Rh1 P1 89.97(14) . .
C1B Rh1 P1 89.0(5) . .
C1A Rh1 P2 89.93(14) . .
C1B Rh1 P2 91.4(5) . .
P1 Rh1 P2 176.14(3) . .
C1A Rh1 Cl1A 177.83(14) . .
C1B Rh1 Cl1A 5.5(5) . .
P1 Rh1 Cl1A 89.80(3) . .
P2 Rh1 Cl1A 90.15(3) . .
C1A Rh1 Cl1B 2.64(16) . .
C1B Rh1 Cl1B 179.0(5) . .
P1 Rh1 Cl1B 90.28(7) . .
P2 Rh1 Cl1B 89.44(7) . .
Cl1A Rh1 Cl1B 175.22(8) . .
Cl1A C1B O1B 24.1(12) . .
Cl1A C1B Rh1 158.2(17) . .
O1B C1B Rh1 177.6(14) . .
Cl1A O1B C1B 23.3(10) . .
C2S Cl3S C2S 85.0(7) 2_657 .
Cl3S C2S Cl3S 95.0(7) 2_657 .

loop_
_geom_bond_atom_site_label_1
_geom_bond_atom_site_label_2
_geom_bond_distance
_geom_bond_site_symmetry_2
C1A Cl1B 0.6046(17) .
C1A O1A 1.1496(8) .
C1A Rh1 1.7963(8) .
C1S Cl2S 1.654(11) .
C1S Cl1S 1.725(12) .
C21 C22 1.527(4) .
C21 P2 1.818(3) .
C22 C23 1.498(4) .
C23 C24 1.529(4) .
C24 C25 1.500(4) .
C25 C26 1.525(4) 2_565
C26 C25 1.525(4) 2_565
C26 P1 1.823(3) .
C101 C106 1.387(4) .
C101 C102 1.392(4) .
C101 P1 1.816(3) .
C102 C103 1.379(4) .
C103 C104 1.381(5) .
C104 C105 1.375(5) .
C105 C106 1.382(4) .
C111 C112 1.388(4) .
C111 C116 1.389(4) .
C111 P1 1.813(3) .
C112 C113 1.387(4) .
C113 C114 1.377(5) .
C114 C115 1.380(5) .
C115 C116 1.387(4) .
C201 C206 1.390(4) .
C201 C202 1.391(4) .
C201 P2 1.816(3) .
C202 C203 1.382(4) .
C203 C204 1.381(5) .
C204 C205 1.375(5) .
C205 C206 1.388(4) .
C211 C216 1.387(4) .
C211 C212 1.392(4) .
C211 P2 1.812(3) .
C212 C213 1.379(5) .
C213 C214 1.372(6) .
C214 C215 1.379(5) .
C215 C216 1.383(5) .
O1A Cl1B 0.5584(16) .
P1 Rh1 2.3137(8) .
P2 Rh1 2.3179(8) .
Cl1A C1B 0.619(5) .
Cl1A O1B 0.637(8) .
Cl1A Rh1 2.3861(11) .
Cl1B Rh1 2.3933(14) .
Rh1 C1B 1.8001(9) .
C1B O1B 1.1502(9) .
Cl3S C2S 1.701(12) 2_657
Cl3S C2S 1.719(8) .
C2S Cl3S 1.701(12) 2_657
